data_1527240
loop_
_publ_author_name
'Ciechanowicz, M.'
'Skapski, A.C.'

_publ_section_title
;
 Crystal structure of potassium
 mue-nitrido-bis(aquotetrachlororuthenate(IV))
;
_journal_name_full
;
Journal of the Chemical Society A: Inorganic, Physical, Theoretical (1966-1971)
;
_journal_page_first 1792
_journal_page_last 1794
_journal_volume 1971
_journal_year 1971
_chemical_formula_sum 'Cl8 H4 K3 N O2 Ru2'
_chemical_name_systematic 'K3 (N (Ru Cl4 (H2 O))2)'
_space_group_IT_number 12
_symmetry_space_group_name_Hall '-C 2y'
_symmetry_space_group_name_H-M 'C 1 2/m 1'
_cell_angle_alpha 90
_cell_angle_beta 120.4
_cell_angle_gamma 90
_cell_formula_units_Z 2
_cell_length_a 15.89
_cell_length_b 7.34
_cell_length_c 8.16
_cell_volume 820.873
_citation_journal_id_ASTM JCSIAP
_cod_data_source_file Ciechanowicz_JCSIAP_1971_1854.cif
_cod_data_source_block H4Cl8K3N1O2Ru2
_cod_original_cell_volume 820.8732
_cod_original_formula_sum 'H4 Cl8 K3 N1 O2 Ru2'
_cod_database_code 1527240

loop_
_symmetry_equiv_pos_as_xyz
x,y,z
-x,y,-z
-x,-y,-z
x,-y,z
x+1/2,y+1/2,z
-x+1/2,y+1/2,-z
-x+1/2,-y+1/2,-z
x+1/2,-y+1/2,z

loop_
_atom_site_label
_atom_site_type_symbol
_atom_site_fract_x
_atom_site_fract_y
_atom_site_fract_z
_atom_site_occupancy
_atom_site_U_iso_or_equiv
_atom_site_attached_hydrogens
Cl2 Cl-1 0.0649 0.2259 -0.2297 1 0.0 0
O1 O-2 0.2496 0 0.0177 1 0.0 2
K2 K+1 0.3606 0.5 0.4675 1 0.0 0
K1 K+1 0 0.5 0 1 0.0 0
Cl1 Cl-1 0.1799 0.227 0.245 1 0.0 0
Ru1 Ru+4 0.11018 0 0.00754 1 0.0 0
N1 N-3 0 0 0 1 0.0 0
